data_1557066
loop_
_publ_author_name
'B\"urger, Marcel'
'Loch, Maximilian N.'
'Jones, Peter G.'
'Werz, Daniel B.'

_publ_section_title
;
 From 1,2-difunctionalisation to cyanide-transfer cascades -- Pd-catalysed
 cyanosulfenylation of internal (oligo)alkynes
;
_journal_issue 7
_journal_name_full 'Chemical Science'
_journal_page_first 1912
_journal_page_last 1917
_journal_paper_doi 10.1039/C9SC04569D
_journal_volume 11
_journal_year 2020
_chemical_formula_sum 'C21 H20 S'
_chemical_formula_weight 304.43
_space_group_IT_number 14
_space_group_name_Hall '-P 2yn'
_space_group_name_H-M_alt 'P 1 21/n 1'
_symmetry_cell_setting monoclinic
_symmetry_space_group_name_H-M 'P 1 21/n 1'
_atom_sites_solution_hydrogens geom
_atom_sites_solution_primary direct
_atom_sites_solution_secondary difmap
_audit_creation_method SHELXL-97
_audit_update_record
;
2019-08-20 deposited with the CCDC.	2020-01-16 downloaded from the CCDC.
;
_cell_angle_alpha 90.00
_cell_angle_beta 100.591(3)
_cell_angle_gamma 90.00
_cell_formula_units_Z 4
_cell_length_a 7.5133(2)
_cell_length_b 25.6215(7)
_cell_length_c 8.2645(3)
_cell_measurement_reflns_used 23724
_cell_measurement_temperature 102(2)
_cell_measurement_theta_max 30.7530
_cell_measurement_theta_min 2.6370
_cell_volume 1563.83(8)
_computing_cell_refinement 'CrysAlisPro 1.171.38.43 (Rigaku OD, 2015)'
_computing_data_collection 'CrysAlisPro 1.171.38.43 (Rigaku OD, 2015)'
_computing_data_reduction 'CrysAlisPro 1.171.38.43 (Rigaku OD, 2015)'
_computing_molecular_graphics 'Siemens XP'
_computing_publication_material SHELXL-97
_computing_structure_refinement 'SHELXL-97 (Sheldrick, 1997)'
_computing_structure_solution 'SHELXS-97 (Sheldrick, 1990)'
_diffrn_ambient_temperature 102(2)
_diffrn_detector_area_resol_mean 16.1419
_diffrn_measured_fraction_theta_full 0.987
_diffrn_measured_fraction_theta_max 0.963
_diffrn_measurement_device_type 'Oxford Diffraction Xcalibur, Eos'
_diffrn_measurement_method \w-scan
_diffrn_radiation_monochromator graphite
_diffrn_radiation_type MoK\a
_diffrn_radiation_wavelength 0.71073
_diffrn_reflns_av_R_equivalents 0.0388
_diffrn_reflns_av_sigmaI/netI 0.0175
_diffrn_reflns_limit_h_max 10
_diffrn_reflns_limit_h_min -10
_diffrn_reflns_limit_k_max 35
_diffrn_reflns_limit_k_min -36
_diffrn_reflns_limit_l_max 11
_diffrn_reflns_limit_l_min -11
_diffrn_reflns_number 82578
_diffrn_reflns_theta_full 30.50
_diffrn_reflns_theta_max 31.04
_diffrn_reflns_theta_min 2.63
_diffrn_source 'fine-focus sealed X-ray tube'
_exptl_absorpt_coefficient_mu 0.201
_exptl_absorpt_correction_T_max 1.00000
_exptl_absorpt_correction_T_min 0.95543
_exptl_absorpt_correction_type multi-scan
_exptl_absorpt_process_details
;
CrysAlisPro 1.171.38.43 (Rigaku Oxford Diffraction, 2015)
Empirical absorption correction using spherical harmonics,
 implemented in SCALE3 ABSPACK scaling algorithm.
;
_exptl_crystal_colour 'pale yellow'
_exptl_crystal_density_diffrn 1.293
_exptl_crystal_density_method 'not measured'
_exptl_crystal_description prism
_exptl_crystal_F_000 648
_exptl_crystal_size_max 0.35
_exptl_crystal_size_mid 0.20
_exptl_crystal_size_min 0.20
_refine_diff_density_max 0.467
_refine_diff_density_min -0.283
_refine_diff_density_rms 0.053
_refine_ls_extinction_method none
_refine_ls_goodness_of_fit_ref 1.077
_refine_ls_hydrogen_treatment constr
_refine_ls_matrix_type full
_refine_ls_number_parameters 199
_refine_ls_number_reflns 4812
_refine_ls_number_restraints 0
_refine_ls_restrained_S_all 1.077
_refine_ls_R_factor_all 0.0429
_refine_ls_R_factor_gt 0.0371
_refine_ls_shift/su_max 0.001
_refine_ls_shift/su_mean 0.000
_refine_ls_structure_factor_coef Fsqd
_refine_ls_weighting_details 'calc w=1/[\s^2^(Fo^2^)+(0.0374P)^2^+0.8754P] where P=(Fo^2^+2Fc^2^)/3'
_refine_ls_weighting_scheme calc
_refine_ls_wR_factor_gt 0.0887
_refine_ls_wR_factor_ref 0.0917
_reflns_number_gt 4324
_reflns_number_total 4812
_reflns_threshold_expression >2sigma(I)
_cod_data_source_file c9sc04569d2.cif
_cod_data_source_block tschiis
_cod_depositor_comments
;Adding full bibliography for 1557060--1557069.cif.

 Adding full bibliography for 1557060--1557069.cif.
;
_cod_original_cell_volume 1563.84(8)
_cod_original_sg_symbol_H-M 'P 21/n'
_cod_database_code 1557066

loop_
_symmetry_equiv_pos_as_xyz
'x, y, z'
'-x+1/2, y+1/2, -z+1/2'
'-x, -y, -z'
'x-1/2, -y-1/2, z-1/2'

loop_
_atom_site_label
_atom_site_type_symbol
_atom_site_fract_x
_atom_site_fract_y
_atom_site_fract_z
_atom_site_U_iso_or_equiv
_atom_site_adp_type
_atom_site_occupancy
_atom_site_symmetry_multiplicity
_atom_site_calc_flag
_atom_site_refinement_flags
S1 S 0.70492(3) 0.179624(10) 0.58117(3) 0.01345(7) Uani 1 1 d .
C1 C 0.87759(15) 0.06140(5) 0.32921(14) 0.0180(2) Uani 1 1 d .
H1 H 0.9464 0.0575 0.2444 0.022 Uiso 1 1 calc R
C2 C 0.81177(15) 0.01755(4) 0.39840(15) 0.0181(2) Uani 1 1 d .
H2 H 0.8344 -0.0163 0.3597 0.022 Uiso 1 1 calc R
C3 C 0.71289(15) 0.02317(4) 0.52405(14) 0.0158(2) Uani 1 1 d .
H3 H 0.6699 -0.0070 0.5713 0.019 Uiso 1 1 calc R
C4 C 0.67584(14) 0.07238(4) 0.58176(13) 0.01319(19) Uani 1 1 d .
C5 C 0.74078(14) 0.11627(4) 0.50964(13) 0.01287(19) Uani 1 1 d .
C6 C 0.84221(15) 0.11086(4) 0.38477(14) 0.0157(2) Uani 1 1 d .
H6 H 0.8868 0.1409 0.3380 0.019 Uiso 1 1 calc R
C7 C 0.56460(15) 0.08056(4) 0.71334(13) 0.0148(2) Uani 1 1 d .
H7A H 0.6439 0.0928 0.8154 0.018 Uiso 1 1 calc R
H7B H 0.5098 0.0470 0.7377 0.018 Uiso 1 1 calc R
C8 C 0.41479(15) 0.12071(4) 0.65862(14) 0.0158(2) Uani 1 1 d .
H8A H 0.3353 0.1077 0.5577 0.019 Uiso 1 1 calc R
H8B H 0.3403 0.1237 0.7454 0.019 Uiso 1 1 calc R
C9 C 0.48301(14) 0.17450(4) 0.62446(13) 0.01286(19) Uani 1 1 d .
C10 C 0.37761(14) 0.21715(4) 0.62570(13) 0.01313(19) Uani 1 1 d .
C11 C 0.17973(15) 0.21256(4) 0.64224(15) 0.0183(2) Uani 1 1 d .
H11A H 0.1690 0.1973 0.7501 0.022 Uiso 1 1 calc R
H11B H 0.1123 0.1903 0.5538 0.022 Uiso 1 1 calc R
C12 C 0.10684(15) 0.26859(4) 0.62739(15) 0.0179(2) Uani 1 1 d .
H12A H 0.1076 0.2838 0.7376 0.021 Uiso 1 1 calc R
H12B H -0.0185 0.2694 0.5640 0.021 Uiso 1 1 calc R
C13 C 0.23568(14) 0.29865(4) 0.53668(14) 0.0151(2) Uani 1 1 d .
H13A H 0.1965 0.2959 0.4159 0.018 Uiso 1 1 calc R
H13B H 0.2418 0.3360 0.5682 0.018 Uiso 1 1 calc R
C14 C 0.41653(14) 0.27203(4) 0.59255(13) 0.01289(19) Uani 1 1 d .
C15 C 0.58277(14) 0.29440(4) 0.62189(13) 0.01353(19) Uani 1 1 d .
H15 H 0.6799 0.2725 0.6708 0.016 Uiso 1 1 calc R
C16 C 0.63152(14) 0.34821(4) 0.58751(13) 0.01295(19) Uani 1 1 d .
C17 C 0.53163(15) 0.37893(4) 0.46190(13) 0.0148(2) Uani 1 1 d .
H17 H 0.4265 0.3648 0.3946 0.018 Uiso 1 1 calc R
C18 C 0.58459(15) 0.42968(4) 0.43485(14) 0.0176(2) Uani 1 1 d .
H18 H 0.5135 0.4502 0.3513 0.021 Uiso 1 1 calc R
C19 C 0.74096(16) 0.45075(4) 0.52904(15) 0.0190(2) Uani 1 1 d .
H19 H 0.7763 0.4855 0.5105 0.023 Uiso 1 1 calc R
C20 C 0.84502(16) 0.42028(4) 0.65077(15) 0.0184(2) Uani 1 1 d .
H20 H 0.9534 0.4340 0.7138 0.022 Uiso 1 1 calc R
C21 C 0.79034(15) 0.36985(4) 0.68001(14) 0.0157(2) Uani 1 1 d .
H21 H 0.8616 0.3496 0.7641 0.019 Uiso 1 1 calc R

loop_
_atom_site_aniso_label
_atom_site_aniso_U_11
_atom_site_aniso_U_22
_atom_site_aniso_U_33
_atom_site_aniso_U_23
_atom_site_aniso_U_13
_atom_site_aniso_U_12
S1 0.01280(12) 0.01106(12) 0.01764(13) -0.00079(9) 0.00586(9) -0.00155(8)
C1 0.0174(5) 0.0192(5) 0.0186(5) -0.0016(4) 0.0065(4) 0.0021(4)
C2 0.0174(5) 0.0147(5) 0.0223(5) -0.0026(4) 0.0043(4) 0.0022(4)
C3 0.0150(5) 0.0121(4) 0.0203(5) 0.0011(4) 0.0034(4) -0.0002(4)
C4 0.0123(4) 0.0128(4) 0.0141(5) 0.0006(3) 0.0016(4) -0.0002(3)
C5 0.0124(4) 0.0116(4) 0.0143(4) 0.0001(3) 0.0017(4) 0.0002(3)
C6 0.0154(5) 0.0161(5) 0.0164(5) 0.0010(4) 0.0051(4) -0.0002(4)
C7 0.0161(5) 0.0128(4) 0.0163(5) 0.0019(4) 0.0051(4) -0.0008(4)
C8 0.0150(5) 0.0123(5) 0.0213(5) 0.0017(4) 0.0064(4) -0.0008(4)
C9 0.0122(4) 0.0132(4) 0.0137(5) 0.0001(3) 0.0038(4) -0.0020(3)
C10 0.0129(4) 0.0129(4) 0.0140(5) 0.0000(3) 0.0035(4) -0.0011(3)
C11 0.0136(5) 0.0161(5) 0.0266(6) 0.0012(4) 0.0071(4) -0.0012(4)
C12 0.0142(5) 0.0173(5) 0.0235(5) 0.0008(4) 0.0071(4) 0.0013(4)
C13 0.0134(4) 0.0151(5) 0.0169(5) 0.0010(4) 0.0030(4) 0.0013(4)
C14 0.0140(4) 0.0130(4) 0.0120(4) -0.0006(3) 0.0033(4) 0.0002(3)
C15 0.0139(4) 0.0113(4) 0.0155(5) -0.0004(3) 0.0031(4) 0.0012(3)
C16 0.0132(4) 0.0115(4) 0.0151(5) -0.0022(3) 0.0053(4) 0.0000(3)
C17 0.0143(5) 0.0151(5) 0.0153(5) -0.0007(4) 0.0037(4) -0.0008(4)
C18 0.0193(5) 0.0162(5) 0.0183(5) 0.0026(4) 0.0061(4) 0.0006(4)
C19 0.0220(5) 0.0137(5) 0.0230(5) -0.0003(4) 0.0081(4) -0.0033(4)
C20 0.0168(5) 0.0161(5) 0.0224(5) -0.0041(4) 0.0040(4) -0.0033(4)
C21 0.0150(5) 0.0142(5) 0.0177(5) -0.0019(4) 0.0029(4) 0.0004(4)

loop_
_atom_type_symbol
_atom_type_description
_atom_type_scat_dispersion_real
_atom_type_scat_dispersion_imag
_atom_type_scat_source
C C 0.0033 0.0016 'International Tables Vol C Tables 4.2.6.8 and 6.1.1.4'
H H 0.0000 0.0000 'International Tables Vol C Tables 4.2.6.8 and 6.1.1.4'
S S 0.1246 0.1234 'International Tables Vol C Tables 4.2.6.8 and 6.1.1.4'

loop_
_geom_angle_atom_site_label_1
_geom_angle_atom_site_label_2
_geom_angle_atom_site_label_3
_geom_angle
C5 S1 C9 101.92(5)
C6 C1 C2 119.75(10)
C3 C2 C1 120.14(10)
C2 C3 C4 121.10(10)
C3 C4 C5 118.24(10)
C3 C4 C7 123.10(9)
C5 C4 C7 118.63(9)
C6 C5 C4 120.94(10)
C6 C5 S1 118.41(8)
C4 C5 S1 120.59(8)
C1 C6 C5 119.83(10)
C4 C7 C8 110.88(9)
C9 C8 C7 114.26(9)
C10 C9 C8 121.04(9)
C10 C9 S1 121.07(8)
C8 C9 S1 117.90(7)
C9 C10 C14 129.39(10)
C9 C10 C11 121.46(9)
C14 C10 C11 108.73(9)
C10 C11 C12 105.12(9)
C11 C12 C13 105.11(9)
C14 C13 C12 103.64(9)
C15 C14 C10 125.38(10)
C15 C14 C13 127.56(10)
C10 C14 C13 106.81(9)
C14 C15 C16 128.14(10)
C17 C16 C21 117.72(10)
C17 C16 C15 123.42(9)
C21 C16 C15 118.81(10)
C18 C17 C16 120.87(10)
C17 C18 C19 120.63(10)
C18 C19 C20 119.32(10)
C21 C20 C19 120.09(10)
C20 C21 C16 121.32(10)

loop_
_geom_bond_atom_site_label_1
_geom_bond_atom_site_label_2
_geom_bond_distance
S1 C5 1.7652(11)
S1 C9 1.7731(11)
C1 C6 1.3902(15)
C1 C2 1.3919(16)
C2 C3 1.3910(16)
C3 C4 1.3942(15)
C4 C5 1.4015(14)
C4 C7 1.5030(15)
C5 C6 1.3979(15)
C7 C8 1.5305(15)
C8 C9 1.5149(14)
C9 C10 1.3506(14)
C10 C14 1.4721(14)
C10 C11 1.5224(15)
C11 C12 1.5333(16)
C12 C13 1.5360(15)
C13 C14 1.5147(14)
C14 C15 1.3551(14)
C15 C16 1.4675(14)
C16 C17 1.4050(15)
C16 C21 1.4073(15)
C17 C18 1.3900(15)
C18 C19 1.3934(16)
C19 C20 1.3941(17)
C20 C21 1.3904(15)

loop_
_geom_torsion_atom_site_label_1
_geom_torsion_atom_site_label_2
_geom_torsion_atom_site_label_3
_geom_torsion_atom_site_label_4
_geom_torsion
C6 C1 C2 C3 -0.80(17)
C1 C2 C3 C4 0.78(17)
C2 C3 C4 C5 0.07(16)
C2 C3 C4 C7 177.96(10)
C3 C4 C5 C6 -0.89(15)
C7 C4 C5 C6 -178.88(10)
C3 C4 C5 S1 -177.99(8)
C7 C4 C5 S1 4.02(14)
C9 S1 C5 C6 144.86(9)
C9 S1 C5 C4 -37.97(10)
C2 C1 C6 C5 -0.02(17)
C4 C5 C6 C1 0.88(16)
S1 C5 C6 C1 178.04(8)
C3 C4 C7 C8 -129.17(11)
C5 C4 C7 C8 48.71(13)
C4 C7 C8 C9 -61.48(12)
C7 C8 C9 C10 -159.16(10)
C7 C8 C9 S1 21.34(12)
C5 S1 C9 C10 -156.02(9)
C5 S1 C9 C8 23.48(9)
C8 C9 C10 C14 -178.56(10)
S1 C9 C10 C14 0.93(16)
C8 C9 C10 C11 -6.93(16)
S1 C9 C10 C11 172.55(8)
C9 C10 C11 C12 -176.53(10)
C14 C10 C11 C12 -3.36(12)
C10 C11 C12 C13 22.01(12)
C11 C12 C13 C14 -32.10(11)
C9 C10 C14 C15 -29.93(18)
C11 C10 C14 C15 157.60(11)
C9 C10 C14 C13 155.44(11)
C11 C10 C14 C13 -17.02(11)
C12 C13 C14 C15 -144.10(11)
C12 C13 C14 C10 30.37(11)
C10 C14 C15 C16 178.07(10)
C13 C14 C15 C16 -8.43(18)
C14 C15 C16 C17 -27.00(17)
C14 C15 C16 C21 155.67(11)
C21 C16 C17 C18 -2.52(15)
C15 C16 C17 C18 -179.88(10)
C16 C17 C18 C19 1.74(17)
C17 C18 C19 C20 0.33(17)
C18 C19 C20 C21 -1.54(17)
C19 C20 C21 C16 0.71(17)
C17 C16 C21 C20 1.31(16)
C15 C16 C21 C20 178.79(10)
